data_7111763
loop_
_publ_author_name
'Krause, Martin R.'
'Goddard, Richard'
'Kubik, Stefan'

_publ_section_title
;
 Formation of a cyclic tetrapeptide mimic by thermal azide--alkyne
 1,3-dipolar cycloaddition
;
_journal_issue 29
_journal_name_full 'Chemical Communications'
_journal_page_first 5307
_journal_page_last 5309
_journal_paper_doi 10.1039/c0cc01154a
_journal_volume 46
_journal_year 2010
_chemical_absolute_configuration rmad
_chemical_compound_source dimethylsulfoxide/water
_chemical_formula_moiety 'C20 H18 N10 O2, 2(C2 H6 O S)'
_chemical_formula_sum 'C24 H30 N10 O4 S2'
_chemical_formula_weight 586.70
_chemical_name_common
;
cyclo-bis-((R)ethyl-1,5-triazol-2,6-pyridyl-amino-carbonyl)
di(dimethylsulfoxide) solute
;
_chemical_name_systematic
;
cyclo-bis-((R)ethyl-1,5-triazol-2,6-pyridyl-amino-carbonyl)
di(dimethylsulfoxide) solute
;
_space_group_IT_number 18
_symmetry_cell_setting orthorhombic
_symmetry_Int_Tables_number 18
_symmetry_space_group_name_Hall 'P 2 2ab'
_symmetry_space_group_name_H-M 'P 21 21 2'
_atom_sites_solution_hydrogens geom
_atom_sites_solution_primary direct
_atom_sites_solution_secondary difmap
_audit_block_code mk-369-Probe-1
_audit_creation_date 2010-02-18
_cell_angle_alpha 90.00
_cell_angle_beta 90.00
_cell_angle_gamma 90.00
_cell_formula_units_Z 2
_cell_length_a 12.2734(12)
_cell_length_b 12.7812(13)
_cell_length_c 8.6196(9)
_cell_measurement_reflns_used 9387
_cell_measurement_temperature 100
_cell_measurement_theta_max 35.9860
_cell_measurement_theta_min 2.3006
_cell_volume 1352.1(2)
_computing_cell_refinement 'SAINT software (Bruker AXS, 2004)'
_computing_data_collection 'APEX2 (Bruker AXS, 2008)'
_computing_data_reduction 'SAINT software (Bruker AXS, 2004)'
_computing_molecular_graphics 'DIAMOND (Crystal Impact GbR, 2005)'
_computing_structure_refinement 'SHELXL-97 (G. M. Sheldrick, 2008)'
_computing_structure_solution 'SHELXS-97 (G. M. Sheldrick, 2008)'
_diffrn_ambient_temperature 100
_diffrn_detector_area_resol_mean 66.06
_diffrn_measured_fraction_theta_full 0.999
_diffrn_measured_fraction_theta_max 0.985
_diffrn_measurement_device_type 'Bruker-AXS Kappa Mach3 APEX-II'
_diffrn_measurement_method 'CCD \f- and \w-scans'
_diffrn_radiation_monochromator 'Incoatec Helios mirrors'
_diffrn_radiation_source '0.2 x 2mm^2^ focus rotating anode'
_diffrn_radiation_type Mo-K\a
_diffrn_radiation_wavelength 0.71073
_diffrn_reflns_av_R_equivalents 0.0388
_diffrn_reflns_av_sigmaI/netI 0.0179
_diffrn_reflns_limit_h_max 20
_diffrn_reflns_limit_h_min -20
_diffrn_reflns_limit_k_max 21
_diffrn_reflns_limit_k_min -21
_diffrn_reflns_limit_l_max 14
_diffrn_reflns_limit_l_min -14
_diffrn_reflns_number 89526
_diffrn_reflns_theta_full 35.00
_diffrn_reflns_theta_max 36.50
_diffrn_reflns_theta_min 3.19
_exptl_absorpt_coefficient_mu 0.249
_exptl_absorpt_correction_T_max 0.99527
_exptl_absorpt_correction_T_min 0.99192
_exptl_absorpt_correction_type gaussian
_exptl_absorpt_process_details 'SADABS (Bruker AXS, 2008)'
_exptl_crystal_colour colourless
_exptl_crystal_density_diffrn 1.441
_exptl_crystal_description prism
_exptl_crystal_F_000 616
_exptl_crystal_size_max 0.045
_exptl_crystal_size_mid 0.040
_exptl_crystal_size_min 0.021
_refine_diff_density_max 0.553
_refine_diff_density_min -0.516
_refine_diff_density_rms 0.116
_refine_ls_abs_structure_details 'Flack H D (1983), Acta Cryst. A39, 876-881'
_refine_ls_abs_structure_Flack -0.06(15)
_refine_ls_extinction_method none
_refine_ls_goodness_of_fit_ref 1.226
_refine_ls_hydrogen_treatment constr
_refine_ls_matrix_type full
_refine_ls_number_parameters 217
_refine_ls_number_reflns 6518
_refine_ls_number_restraints 1
_refine_ls_restrained_S_all 1.226
_refine_ls_R_factor_all 0.0776
_refine_ls_R_factor_gt 0.0751
_refine_ls_shift/su_max 0.000
_refine_ls_shift/su_mean 0.000
_refine_ls_structure_factor_coef Fsqd
_refine_ls_weighting_details 'calc w=1/[\s^2^(Fo^2^)+(0.0054P)^2^+3.2988P] where P=(Fo^2^+2Fc^2^)/3'
_refine_ls_weighting_scheme calc
_refine_ls_wR_factor_gt 0.1809
_refine_ls_wR_factor_ref 0.1819
_reflns_number_gt 6260
_reflns_number_total 6518
_reflns_threshold_expression >2sigma(I)
_cod_data_source_file C0CC01154Asup1.cif
_cod_data_source_block 9.2DMSO
_cod_original_sg_symbol_Hall 'p 2 2ab'
_cod_database_code 7111763

loop_
_symmetry_equiv_pos_as_xyz
'x, y, z'
'-x, -y, z'
'-x+1/2, y+1/2, -z'
'x+1/2, -y+1/2, -z'

loop_
_atom_site_label
_atom_site_type_symbol
_atom_site_fract_x
_atom_site_fract_y
_atom_site_fract_z
_atom_site_U_iso_or_equiv
_atom_site_adp_type
_atom_site_occupancy
_atom_site_symmetry_multiplicity
_atom_site_calc_flag
_atom_site_refinement_flags
_atom_site_disorder_assembly
_atom_site_disorder_group
C1 C 0.68096(18) -0.08479(17) 0.1929(3) 0.0142(4) Uani 1 1 d . . .
C2 C 0.6660(2) -0.16942(18) 0.0690(3) 0.0173(4) Uani 1 1 d . . .
H2 H 0.5996 -0.1543 0.0100 0.021 Uiso 1 1 calc R . .
C3 C 0.7627(3) -0.1702(2) -0.0421(5) 0.0373(9) Uani 1 1 d . . .
H3A H 0.7521 -0.2234 -0.1192 0.056 Uiso 1 1 calc R . .
H3B H 0.8283 -0.1845 0.0147 0.056 Uiso 1 1 calc R . .
H3C H 0.7687 -0.1032 -0.0918 0.056 Uiso 1 1 calc R . .
C4 C 0.6086(2) -0.39993(19) 0.2974(4) 0.0212(5) Uani 1 1 d . . .
H4 H 0.5721 -0.4429 0.3673 0.025 Uiso 1 1 calc R . .
C5 C 0.57409(17) -0.30267(16) 0.2486(3) 0.0135(3) Uani 1 1 d . . .
C6 C 0.47575(18) -0.24328(16) 0.2914(3) 0.0123(3) Uani 1 1 d . . .
C7 C 0.4080(2) -0.27700(19) 0.4122(3) 0.0168(4) Uani 1 1 d . . .
H7 H 0.4220 -0.3389 0.4652 0.020 Uiso 1 1 calc R . .
C8 C 0.3192(2) -0.2149(2) 0.4500(3) 0.0200(5) Uani 1 1 d . . .
H8 H 0.2733 -0.2344 0.5307 0.024 Uiso 1 1 calc R . .
C9 C 0.7013(2) 0.12352(19) 0.3677(3) 0.0190(4) Uani 1 1 d . . .
H9 H 0.7601 0.0808 0.3925 0.023 Uiso 1 1 calc R . .
C10 C 0.63064(17) 0.09802(16) 0.2463(3) 0.0130(3) Uani 1 1 d . . .
C11A C 0.4294(14) 0.0891(16) 0.635(2) 0.077(6) Uani 0.50 1 d PD A -1
H11A H 0.4048 0.1507 0.6886 0.115 Uiso 0.50 1 calc PR A -1
H11B H 0.3730 0.0371 0.6373 0.115 Uiso 0.50 1 calc PR A -1
H11C H 0.4466 0.1063 0.5298 0.115 Uiso 0.50 1 calc PR A -1
C11B C 0.5786(11) -0.0668(11) 0.626(2) 0.041(3) Uani 0.50 1 d PD A -1
H11D H 0.6461 -0.0921 0.6678 0.061 Uiso 0.50 1 calc PR A -1
H11E H 0.5882 -0.0505 0.5178 0.061 Uiso 0.50 1 calc PR A -1
H11F H 0.5236 -0.1197 0.6366 0.061 Uiso 0.50 1 calc PR A -1
C12 C -0.0080(6) 0.1487(5) 0.1949(7) 0.0294(12) Uani 0.50 1 d P B -1
H12A H -0.0518 0.1951 0.2564 0.044 Uiso 0.50 1 calc PR B -1
H12B H -0.0174 0.1651 0.0870 0.044 Uiso 0.50 1 calc PR B -1
H12C H 0.0673 0.1570 0.2227 0.044 Uiso 0.50 1 calc PR B -1
C13 C 0.0457(5) -0.0454(6) 0.1009(9) 0.0333(14) Uani 0.50 1 d P B -1
H13A H 0.0357 -0.1198 0.1040 0.050 Uiso 0.50 1 calc PR B -1
H13B H 0.1186 -0.0286 0.1326 0.050 Uiso 0.50 1 calc PR B -1
H13C H 0.0338 -0.0206 -0.0028 0.050 Uiso 0.50 1 calc PR B -1
N1 N 0.64239(16) 0.01033(15) 0.1494(2) 0.0133(3) Uani 1 1 d . . .
H1 H 0.6234 0.0176 0.0539 0.016 Uiso 1 1 calc R . .
N2 N 0.65275(16) -0.27039(15) 0.1485(3) 0.0149(3) Uani 1 1 d . . .
N3 N 0.73167(19) -0.34416(17) 0.1351(3) 0.0243(5) Uani 1 1 d . . .
N4 N 0.7043(2) -0.42254(18) 0.2269(4) 0.0283(5) Uani 1 1 d . . .
N5 N 0.45576(15) -0.15663(14) 0.2087(2) 0.0120(3) Uani 1 1 d . . .
O1 O 0.72504(19) -0.10348(15) 0.3166(3) 0.0285(5) Uani 1 1 d . . .
O2 O 0.5101(6) 0.0165(5) 0.8880(4) 0.0194(10) Uani 0.50 1 d P A -1
O3 O 0.0144(11) 0.0048(17) 0.3920(4) 0.029(2) Uani 0.50 1 d P B -1
S1 S 0.53968(12) 0.04261(14) 0.72272(16) 0.0273(3) Uani 0.50 1 d PD A -1
S2 S -0.04921(10) 0.01592(12) 0.22958(15) 0.0208(2) Uani 0.50 1 d P B -1

loop_
_atom_site_aniso_label
_atom_site_aniso_U_11
_atom_site_aniso_U_22
_atom_site_aniso_U_33
_atom_site_aniso_U_23
_atom_site_aniso_U_13
_atom_site_aniso_U_12
C1 0.0119(8) 0.0104(8) 0.0204(10) -0.0009(7) -0.0001(7) 0.0002(6)
C2 0.0180(10) 0.0108(8) 0.0233(11) -0.0019(8) 0.0072(8) 0.0013(7)
C3 0.0389(17) 0.0162(11) 0.057(2) 0.0004(12) 0.0360(17) 0.0041(11)
C4 0.0178(10) 0.0118(8) 0.0341(13) 0.0039(9) -0.0042(10) 0.0017(7)
C5 0.0126(8) 0.0104(8) 0.0175(9) -0.0012(7) -0.0019(7) 0.0008(6)
C6 0.0147(8) 0.0105(7) 0.0116(8) -0.0005(6) -0.0019(7) -0.0013(6)
C7 0.0243(11) 0.0132(8) 0.0127(9) 0.0018(7) 0.0022(8) -0.0011(8)
C8 0.0260(11) 0.0141(9) 0.0200(11) 0.0016(8) 0.0079(9) -0.0028(9)
C9 0.0198(10) 0.0134(9) 0.0238(11) 0.0001(8) -0.0110(9) -0.0005(8)
C10 0.0132(8) 0.0097(7) 0.0161(9) 0.0003(7) -0.0017(7) -0.0009(6)
C11A 0.112(15) 0.088(12) 0.030(6) 0.030(7) 0.009(8) -0.002(11)
C11B 0.040(5) 0.053(5) 0.029(5) -0.027(4) 0.024(4) -0.024(4)
C12 0.030(3) 0.035(3) 0.024(2) 0.010(2) -0.006(2) 0.008(2)
C13 0.021(2) 0.039(3) 0.040(3) -0.008(3) 0.008(2) -0.003(2)
N1 0.0146(7) 0.0101(7) 0.0151(7) 0.0001(6) 0.0007(6) 0.0011(6)
N2 0.0138(7) 0.0104(7) 0.0205(9) -0.0015(6) 0.0014(7) 0.0025(6)
N3 0.0181(9) 0.0128(8) 0.0422(14) -0.0005(9) 0.0042(10) 0.0041(7)
N4 0.0208(10) 0.0141(8) 0.0499(17) 0.0032(10) 0.0002(11) 0.0039(7)
N5 0.0124(7) 0.0098(6) 0.0138(7) -0.0001(6) -0.0014(6) -0.0002(5)
O1 0.0326(11) 0.0134(7) 0.0396(12) -0.0004(8) -0.0233(10) 0.0017(7)
O2 0.020(3) 0.028(4) 0.0103(11) 0.0010(13) -0.0003(13) -0.002(2)
O3 0.038(7) 0.036(4) 0.0133(12) -0.007(2) 0.0011(18) -0.002(5)
S1 0.0244(6) 0.0453(8) 0.0123(5) 0.0048(5) -0.0009(5) -0.0147(6)
S2 0.0161(5) 0.0302(6) 0.0162(5) -0.0021(5) 0.0019(4) -0.0024(4)

loop_
_atom_type_symbol
_atom_type_description
_atom_type_scat_dispersion_real
_atom_type_scat_dispersion_imag
_atom_type_scat_source
C C 0.0033 0.0016 'International Tables Vol C Tables 4.2.6.8 and 6.1.1.4'
H H 0.0000 0.0000 'International Tables Vol C Tables 4.2.6.8 and 6.1.1.4'
N N 0.0061 0.0033 'International Tables Vol C Tables 4.2.6.8 and 6.1.1.4'
O O 0.0106 0.0060 'International Tables Vol C Tables 4.2.6.8 and 6.1.1.4'
S S 0.1246 0.1234 'International Tables Vol C Tables 4.2.6.8 and 6.1.1.4'

loop_
_exptl_crystal_face_index_h
_exptl_crystal_face_index_k
_exptl_crystal_face_index_l
_exptl_crystal_face_perp_dist
-1.00 0.00 0.00 0.012
1.00 0.00 0.00 0.020
0.00 1.00 1.00 0.018
0.00 -1.00 -1.00 0.015
0.00 -1.00 1.00 0.010
0.00 1.00 -1.00 0.010

loop_
_geom_angle_atom_site_label_1
_geom_angle_atom_site_label_2
_geom_angle_atom_site_label_3
_geom_angle
_geom_angle_site_symmetry_1
_geom_angle_site_symmetry_3
_geom_angle_publ_flag
O1 C1 N1 124.9(2) . . y
O1 C1 C2 121.7(2) . . y
N1 C1 C2 113.5(2) . . y
N2 C2 C3 111.9(2) . . y
N2 C2 C1 107.9(2) . . y
C3 C2 C1 110.5(2) . . y
N4 C4 C5 108.8(2) . . y
N2 C5 C4 104.4(2) . . y
N2 C5 C6 125.79(19) . . y
C4 C5 C6 129.8(2) . . y
N5 C6 C7 122.8(2) . . y
N5 C6 C5 116.28(19) . . y
C7 C6 C5 121.0(2) . . y
C8 C7 C6 117.7(2) . . y
C7 C8 C9 120.3(2) . 2_655 y
C8 C9 C10 117.7(2) 2_655 . y
N5 C10 C9 122.9(2) 2_655 . y
N5 C10 N1 112.56(19) 2_655 . y
C9 C10 N1 124.6(2) . . y
C1 N1 C10 125.9(2) . . y
N3 N2 C5 110.5(2) . . y
N3 N2 C2 119.4(2) . . y
C5 N2 C2 129.88(19) . . y
N4 N3 N2 107.1(2) . . y
N3 N4 C4 109.2(2) . . y
C10 N5 C6 118.6(2) 2_655 . y
O2 S1 C11A 108.1(8) . . y
O2 S1 C11B 110.6(7) . . y
C11A S1 C11B 107.5(7) . . y
O3 S2 C13 100.7(7) . . y
O3 S2 C12 95.3(7) . . y
C13 S2 C12 97.3(3) . . y

loop_
_geom_bond_atom_site_label_1
_geom_bond_atom_site_label_2
_geom_bond_distance
_geom_bond_site_symmetry_2
_geom_bond_publ_flag
C1 O1 1.219(3) . y
C1 N1 1.358(3) . y
C1 C2 1.531(3) . y
C2 N2 1.470(3) . y
C2 C3 1.525(4) . y
C4 N4 1.353(4) . y
C4 C5 1.379(3) . y
C5 N2 1.359(3) . y
C5 C6 1.473(3) . y
C6 N5 1.340(3) . y
C6 C7 1.400(3) . y
C7 C8 1.387(4) . y
C8 C9 1.389(4) 2_655 y
C9 C8 1.389(4) 2_655 y
C9 C10 1.397(3) . y
C10 N5 1.338(3) 2_655 y
C10 N1 1.405(3) . y
C11A S1 1.659(13) . y
C11B S1 1.698(10) . y
C12 S2 1.797(7) . y
C13 S2 1.789(7) . y
N2 N3 1.357(3) . y
N3 N4 1.320(4) . y
N5 C10 1.338(3) 2_655 y
O2 S1 1.508(4) . y
O3 S2 1.609(9) . y
